data_1568710
loop_
_publ_author_name
'Kamin, Ashlyn A.'
'Moseley, Ian P.'
'Oh, Jeewhan'
'Brannan, E. J.'
'Gannon, Paige M.'
'Kaminsky, Werner'
'Zadrozny, Joseph M.'
'Xiao, Dianne J.'

_publ_section_title
;
 Geometry-dependent valence tautomerism, magnetism, and electrical
 conductivity in 1D iron-tetraoxolene chains.
;
_journal_issue 15
_journal_name_full 'Chemical science'
_journal_page_first 4083
_journal_page_last 4090
_journal_paper_doi 10.1039/d2sc06392a
_journal_volume 14
_journal_year 2023
_chemical_absolute_configuration unk
_chemical_formula_moiety 'C24 H24 Fe N2 O6'
_chemical_formula_sum 'C24 H24 Fe N2 O6'
_chemical_formula_weight 492.3
_space_group_IT_number 144
_space_group_name_Hall 'P 31'
_space_group_name_H-M_alt 'P 31'
_symmetry_cell_setting trigonal
_symmetry_Int_Tables_number 144
_symmetry_space_group_name_Hall 'P 31'
_symmetry_space_group_name_H-M 'P 31'
_atom_sites_solution_hydrogens geom
_atom_sites_solution_primary direct
_atom_sites_solution_secondary difmap
_audit_conform_dict_location ftp://ftp.iucr.org/pub/cif_core.dic
_audit_conform_dict_name cif_core.dic
_audit_conform_dict_version 2.4.5
_audit_creation_date 2022-05-25T11:48:43-00:00
_audit_creation_method 'WinGX routine CIF_UPDATE'
_audit_update_record
;
2022-10-28 deposited with the CCDC.	2023-03-20 downloaded from the CCDC.
;
_cell_angle_alpha 90
_cell_angle_beta 90
_cell_angle_gamma 120
_cell_formula_units_Z 3
_cell_length_a 10.248(2)
_cell_length_b 10.248(2)
_cell_length_c 19.033(4)
_cell_measurement_reflns_used 819
_cell_measurement_temperature 250(2)
_cell_measurement_theta_max 17.41
_cell_measurement_theta_min 2.29
_cell_measurement_wavelength 0.71073
_cell_volume 1731.1(6)
_computing_cell_refinement 'SAINT V8.34A integration software'
_computing_data_collection 'Bruker APEX2 software'
_computing_data_reduction 'SORTAV (Blessing, 1995)'
_computing_molecular_graphics 'ORTEP-3 for Windows (Farrugia, 2012)'
_computing_publication_material 'WinGX publication routines (Farrugia, 2012)'
_computing_structure_refinement 'SHELXL-2014/7 (Sheldrick, 2014)'
_computing_structure_solution 'SHELXS-2013 (Sheldrick, 2008)'
_diffrn_ambient_temperature 250(2)
_diffrn_detector 'APEX-II CCD'
_diffrn_measured_fraction_theta_full 1
_diffrn_measured_fraction_theta_max 0.998
_diffrn_measurement_device '\k-geometry diffractometer'
_diffrn_measurement_device_type 'Bruker APEX-II'
_diffrn_measurement_method '\f or \w oscillation scans'
_diffrn_orient_matrix_UB_11 0.014023
_diffrn_orient_matrix_UB_12 0.093285
_diffrn_orient_matrix_UB_13 0.023666
_diffrn_orient_matrix_UB_21 -0.073197
_diffrn_orient_matrix_UB_22 0.00397
_diffrn_orient_matrix_UB_23 -0.033444
_diffrn_orient_matrix_UB_31 -0.084511
_diffrn_orient_matrix_UB_32 -0.063078
_diffrn_orient_matrix_UB_33 0.032893
_diffrn_radiation_monochromator graphite
_diffrn_radiation_probe x-ray
_diffrn_radiation_type MoK\a
_diffrn_radiation_wavelength 0.71073
_diffrn_reflns_av_R_equivalents 0.1345
_diffrn_reflns_av_unetI/netI 0.2031
_diffrn_reflns_Laue_measured_fraction_full 1
_diffrn_reflns_Laue_measured_fraction_max 0.998
_diffrn_reflns_limit_h_max 12
_diffrn_reflns_limit_h_min -12
_diffrn_reflns_limit_k_max 12
_diffrn_reflns_limit_k_min -12
_diffrn_reflns_limit_l_max 22
_diffrn_reflns_limit_l_min -22
_diffrn_reflns_number 4290
_diffrn_reflns_point_group_measured_fraction_full 1
_diffrn_reflns_point_group_measured_fraction_max 0.998
_diffrn_reflns_theta_full 25
_diffrn_reflns_theta_max 25.416
_diffrn_reflns_theta_min 1.07
_diffrn_source 'sealed x-ray tube'
_diffrn_standards_number 0
_exptl_absorpt_coefficient_mu 0.696
_exptl_absorpt_correction_T_max 0.664
_exptl_absorpt_correction_T_min 0.55
_exptl_absorpt_correction_type multi-scan
_exptl_absorpt_process_details
;
        SADABS-2012/1 - Bruker AXS area detector scaling and absorption correcti
;
_exptl_crystal_colour black
_exptl_crystal_density_diffrn 1.417
_exptl_crystal_density_method 'not measured'
_exptl_crystal_description cube
_exptl_crystal_F_000 768
_exptl_crystal_size_max 0.06
_exptl_crystal_size_mid 0.06
_exptl_crystal_size_min 0.06
_refine_diff_density_max 0.412
_refine_diff_density_min -0.434
_refine_diff_density_rms 0.095
_refine_ls_abs_structure_details
;
 Twinning involves inversion, so Flack parameter cannot be determined
;
_refine_ls_extinction_method none
_refine_ls_goodness_of_fit_ref 1.012
_refine_ls_hydrogen_treatment constr
_refine_ls_matrix_type full
_refine_ls_number_constraints 0
_refine_ls_number_parameters 279
_refine_ls_number_reflns 4260
_refine_ls_number_restraints 163
_refine_ls_restrained_S_all 1.007
_refine_ls_R_factor_all 0.1867
_refine_ls_R_factor_gt 0.0707
_refine_ls_shift/su_max 0
_refine_ls_shift/su_mean 0
_refine_ls_structure_factor_coef Fsqd
_refine_ls_weighting_details 'w=1/[\s^2^(Fo^2^)+(0.0235P)^2^+0.9342P] where P=(Fo^2^+2Fc^2^)/3'
_refine_ls_weighting_scheme calc
_refine_ls_wR_factor_gt 0.1051
_refine_ls_wR_factor_ref 0.1394
_reflns_Friedel_coverage 1
_reflns_Friedel_fraction_full 1
_reflns_Friedel_fraction_max 0.998
_reflns_number_gt 2167
_reflns_number_total 4260
_reflns_threshold_expression 'I > 2\s(I)'
_cod_data_source_file d2sc06392a2.cif
_cod_data_source_block aak_4165_2_250
_cod_depositor_comments 'Adding full bibliography for 1568706--1568710.cif.'
_cod_original_cell_volume 1731.0(8)
_cod_database_code 1568710
_shelx_estimated_absorpt_t_min 0.959
_shelx_estimated_absorpt_t_max 0.959
_shelx_shelxl_version_number 2014/7

loop_
_symmetry_equiv_pos_as_xyz
'x, y, z'
'-y, x-y, z+1/3'
'-x+y, -x, z+2/3'

loop_
_atom_site_label
_atom_site_type_symbol
_atom_site_fract_x
_atom_site_fract_y
_atom_site_fract_z
_atom_site_U_iso_or_equiv
_atom_site_adp_type
_atom_site_occupancy
_atom_site_site_symmetry_order
_atom_site_calc_flag
_atom_site_refinement_flags_posn
_atom_site_refinement_flags_adp
_atom_site_refinement_flags_occupancy
_atom_site_disorder_assembly
_atom_site_disorder_group
C1 C 0.725(3) 0.152(3) 0.9392(12) 0.025(7) Uani 1 1 d . U . . .
C2 C 0.631(3) 0.231(3) 0.9344(13) 0.032(8) Uani 1 1 d . U . . .
C3 C 0.665(3) 0.349(3) 0.9836(15) 0.022(4) Uani 1 1 d . U . . .
C4 C 0.5865(17) 0.4392(16) 0.9801(7) 0.032(5) Uani 1 1 d G U . . .
C5 C 0.4347(17) 0.3700(10) 0.9625(8) 0.049(6) Uani 1 1 d G U . . .
H5 H 0.378 0.2647 0.9578 0.059 Uiso 1 1 calc R U . . .
C6 C 0.3669(12) 0.4567(16) 0.9517(7) 0.054(6) Uani 1 1 d G U . . .
H6 H 0.2642 0.4099 0.9398 0.065 Uiso 1 1 calc R U . . .
C7 C 0.4508(17) 0.6125(16) 0.9586(7) 0.066(7) Uani 1 1 d G U . . .
H7 H 0.4049 0.6711 0.9513 0.079 Uiso 1 1 calc R U . . .
C8 C 0.6026(16) 0.6816(10) 0.9762(7) 0.056(6) Uani 1 1 d G U . . .
H8 H 0.6593 0.7869 0.9808 0.067 Uiso 1 1 calc R U . . .
C9 C 0.6705(12) 0.5949(16) 0.9869(7) 0.043(6) Uani 1 1 d G U . . .
H9 H 0.7731 0.6417 0.9988 0.052 Uiso 1 1 calc R U . . .
C10 C 0.773(3) 0.377(3) 1.0345(12) 0.021(7) Uani 1 1 d . U . . .
C11 C 0.860(3) 0.296(3) 1.0374(12) 0.022(6) Uani 1 1 d . U . . .
C12 C 0.828(3) 0.176(4) 0.9892(17) 0.030(4) Uani 1 1 d . U . . .
C13 C 0.918(2) 0.099(2) 0.9863(12) 0.030(4) Uani 1 1 d G U . . .
C14 C 0.9352(18) 0.0351(19) 1.0477(9) 0.045(7) Uani 1 1 d G U . . .
H14 H 0.8905 0.042 1.0896 0.054 Uiso 1 1 calc R U . . .
C15 C 1.018(2) -0.0386(18) 1.0470(9) 0.063(8) Uani 1 1 d G U . . .
H15 H 1.0293 -0.0816 1.0886 0.075 Uiso 1 1 calc R U . . .
C16 C 1.084(2) -0.049(2) 0.9850(12) 0.059(6) Uani 1 1 d G U . . .
H16 H 1.1399 -0.0987 0.9846 0.071 Uiso 1 1 calc R U . . .
C17 C 1.0671(18) 0.0148(19) 0.9236(9) 0.061(8) Uani 1 1 d G U . . .
H17 H 1.1117 0.0079 0.8817 0.074 Uiso 1 1 calc R U . . .
C18 C 0.984(2) 0.0886(19) 0.9242(9) 0.045(7) Uani 1 1 d G U . . .
H18 H 0.973 0.1316 0.8827 0.054 Uiso 1 1 calc R U . . .
N1 N 0.103(2) -0.376(2) 0.8646(10) 0.054(6) Uani 1 1 d D . . . .
C19 C 0.214(2) -0.251(2) 0.8384(11) 0.046(6) Uani 1 1 d D U . . .
H19 H 0.2175 -0.2397 0.7893 0.055 Uiso 1 1 calc R U . . .
C20 C 0.079(3) -0.399(2) 0.9395(8) 0.051(6) Uani 1 1 d D U . . .
H20A H 0.1519 -0.3089 0.9642 0.076 Uiso 1 1 calc R U . . .
H20B H 0.0908 -0.4834 0.9536 0.076 Uiso 1 1 calc R U . . .
H20C H -0.0221 -0.4202 0.9509 0.076 Uiso 1 1 calc R U . . .
C21 C -0.008(3) -0.500(3) 0.8210(9) 0.089(6) Uani 1 1 d D U . . .
H21A H 0.0248 -0.482 0.7723 0.134 Uiso 1 1 calc R U . . .
H21B H -0.1049 -0.5063 0.8251 0.134 Uiso 1 1 calc R U . . .
H21C H -0.0156 -0.5938 0.8366 0.134 Uiso 1 1 calc R U . . .
N2 N 0.578(3) -0.352(2) 0.7765(10) 0.058(8) Uani 1 1 d D . . . .
C22 C 0.601(3) -0.220(2) 0.7982(12) 0.043(6) Uani 1 1 d D U . . .
H22 H 0.6781 -0.1661 0.831 0.051 Uiso 1 1 calc R U . . .
C23 C 0.681(2) -0.405(3) 0.7990(12) 0.074(7) Uani 1 1 d D U . . .
H23A H 0.7607 -0.328 0.8275 0.111 Uiso 1 1 calc R U . . .
H23B H 0.7239 -0.4253 0.758 0.111 Uiso 1 1 calc R U . . .
H23C H 0.6253 -0.4964 0.8264 0.111 Uiso 1 1 calc R U . . .
C24 C 0.457(3) -0.446(2) 0.7288(14) 0.079(9) Uani 1 1 d D U . . .
H24A H 0.3614 -0.473 0.7503 0.119 Uiso 1 1 calc R U . . .
H24B H 0.4613 -0.5367 0.7186 0.119 Uiso 1 1 calc R U . . .
H24C H 0.4687 -0.3913 0.6855 0.119 Uiso 1 1 calc R U . . .
O1 O 0.677(2) 0.044(2) 0.8918(8) 0.038(6) Uani 1 1 d . . . . .
O2 O 0.531(2) 0.189(2) 0.8875(9) 0.034(5) Uani 1 1 d . U . . .
O3 O 0.812(2) 0.473(2) 1.0829(8) 0.033(5) Uani 1 1 d . . . . .
O4 O 0.961(2) 0.331(2) 1.0834(7) 0.032(5) Uani 1 1 d . U . . .
O5 O 0.309(2) -0.150(2) 0.8719(9) 0.041(6) Uani 1 1 d . . . . .
O6 O 0.523(2) -0.162(2) 0.7767(8) 0.044(6) Uani 1 1 d . . . . .
Fe1 Fe 0.5114(6) 0.01973(19) 0.8208(2) 0.0309(5) Uani 1 1 d . . . . .

loop_
_atom_site_aniso_label
_atom_site_aniso_U_11
_atom_site_aniso_U_22
_atom_site_aniso_U_33
_atom_site_aniso_U_23
_atom_site_aniso_U_13
_atom_site_aniso_U_12
C1 0.025(10) 0.025(10) 0.025(10) -0.003(7) 0.007(7) 0.012(8)
C2 0.033(11) 0.026(10) 0.031(10) 0.003(8) -0.006(8) 0.011(8)
C3 0.022(9) 0.021(9) 0.026(7) 0.001(7) 0.004(7) 0.012(6)
C4 0.028(9) 0.032(9) 0.034(9) -0.009(7) -0.004(7) 0.015(7)
C5 0.055(10) 0.040(10) 0.058(10) -0.007(7) -0.009(8) 0.028(8)
C6 0.042(9) 0.059(10) 0.068(9) -0.005(8) -0.010(7) 0.031(8)
C7 0.071(11) 0.062(11) 0.080(11) -0.001(8) -0.010(8) 0.044(8)
C8 0.065(10) 0.048(10) 0.063(10) -0.004(8) 0.000(8) 0.034(8)
C9 0.044(10) 0.037(10) 0.051(10) -0.004(7) -0.001(7) 0.022(8)
C10 0.023(10) 0.014(10) 0.024(10) 0.002(7) 0.003(7) 0.008(7)
C11 0.019(9) 0.022(9) 0.018(9) -0.005(7) 0.005(7) 0.006(7)
C12 0.030(9) 0.033(9) 0.028(6) 0.007(8) -0.004(8) 0.017(6)
C13 0.027(9) 0.025(9) 0.032(7) 0.000(7) -0.014(8) 0.008(6)
C14 0.048(10) 0.050(11) 0.049(10) -0.005(8) -0.006(8) 0.034(8)
C15 0.067(11) 0.071(11) 0.065(11) 0.011(8) -0.003(8) 0.047(9)
C16 0.059(10) 0.062(10) 0.072(9) -0.006(8) -0.004(9) 0.042(8)
C17 0.061(11) 0.068(11) 0.064(11) -0.010(8) -0.001(8) 0.039(8)
C18 0.047(11) 0.048(10) 0.053(11) -0.003(8) -0.002(8) 0.034(8)
N1 0.032(14) 0.049(16) 0.055(13) -0.003(12) 0.006(11) 0.000(11)
C19 0.047(10) 0.049(10) 0.035(9) 0.003(8) -0.006(8) 0.018(8)
C20 0.066(15) 0.038(13) 0.039(11) 0.009(9) 0.011(10) 0.019(10)
C21 0.078(15) 0.085(14) 0.074(11) -0.016(13) -0.015(11) 0.017(12)
N2 0.11(2) 0.062(16) 0.030(11) -0.009(11) -0.002(11) 0.061(15)
C22 0.052(10) 0.043(10) 0.038(9) -0.008(7) 0.004(8) 0.028(8)
C23 0.092(15) 0.086(14) 0.073(13) -0.018(12) -0.002(11) 0.067(13)
C24 0.095(18) 0.061(15) 0.082(15) -0.023(12) -0.021(13) 0.039(13)
O1 0.041(12) 0.031(12) 0.037(10) -0.002(9) -0.016(9) 0.015(9)
O2 0.030(9) 0.040(9) 0.036(8) 0.001(7) -0.012(7) 0.019(7)
O3 0.037(11) 0.044(11) 0.030(10) -0.008(10) -0.008(8) 0.028(10)
O4 0.024(9) 0.036(9) 0.033(8) -0.008(7) -0.008(7) 0.014(7)
O5 0.033(13) 0.029(12) 0.040(10) 0.002(8) -0.002(9) 0.000(10)
O6 0.049(12) 0.054(16) 0.029(10) -0.019(9) -0.006(11) 0.025(13)
Fe1 0.033(3) 0.0306(14) 0.0285(9) 0.002(3) -0.0043(17) 0.016(3)

loop_
_atom_type_symbol
_atom_type_description
_atom_type_scat_dispersion_real
_atom_type_scat_dispersion_imag
_atom_type_scat_source
C C 0.0033 0.0016 'International Tables Vol C Tables 4.2.6.8 and 6.1.1.4'
H H 0 0 'International Tables Vol C Tables 4.2.6.8 and 6.1.1.4'
N N 0.0061 0.0033 'International Tables Vol C Tables 4.2.6.8 and 6.1.1.4'
O O 0.0106 0.006 'International Tables Vol C Tables 4.2.6.8 and 6.1.1.4'
Fe Fe 0.3463 0.8444 'International Tables Vol C Tables 4.2.6.8 and 6.1.1.4'

loop_
_geom_angle_atom_site_label_1
_geom_angle_atom_site_label_2
_geom_angle_atom_site_label_3
_geom_angle
_geom_angle_site_symmetry_1
_geom_angle_site_symmetry_3
_geom_angle_publ_flag
O1 C1 C12 125(3) . . ?
O1 C1 C2 110(2) . . ?
C12 C1 C2 126(2) . . ?
O2 C2 C3 124(3) . . ?
O2 C2 C1 119(3) . . ?
C3 C2 C1 117(2) . . ?
C10 C3 C2 117.6(12) . . ?
C10 C3 C4 121(2) . . ?
C2 C3 C4 121(2) . . ?
C5 C4 C9 120 . . ?
C5 C4 C3 120.5(18) . . ?
C9 C4 C3 119.2(18) . . ?
C6 C5 C4 120 . . ?
C6 C5 H5 120 . . ?
C4 C5 H5 120 . . ?
C5 C6 C7 120 . . ?
C5 C6 H6 120 . . ?
C7 C6 H6 120 . . ?
C8 C7 C6 120 . . ?
C8 C7 H7 120 . . ?
C6 C7 H7 120 . . ?
C7 C8 C9 120 . . ?
C7 C8 H8 120 . . ?
C9 C8 H8 120 . . ?
C8 C9 C4 120 . . ?
C8 C9 H9 120 . . ?
C4 C9 H9 120 . . ?
O3 C10 C3 126(2) . . ?
O3 C10 C11 111(2) . . ?
C3 C10 C11 123(2) . . ?
O4 C11 C12 120(2) . . ?
O4 C11 C10 120(2) . . ?
C12 C11 C10 120(2) . . ?
C1 C12 C11 115.9(13) . . ?
C1 C12 C13 121(3) . . ?
C11 C12 C13 123(3) . . ?
C14 C13 C18 120 . . ?
C14 C13 C12 118.2(19) . . ?
C18 C13 C12 121.8(19) . . ?
C13 C14 C15 120 . . ?
C13 C14 H14 120 . . ?
C15 C14 H14 120 . . ?
C16 C15 C14 120 . . ?
C16 C15 H15 120 . . ?
C14 C15 H15 120 . . ?
C17 C16 C15 120 . . ?
C17 C16 H16 120 . . ?
C15 C16 H16 120 . . ?
C16 C17 C18 120 . . ?
C16 C17 H17 120 . . ?
C18 C17 H17 120 . . ?
C17 C18 C13 120 . . ?
C17 C18 H18 120 . . ?
C13 C18 H18 120 . . ?
C19 N1 C20 122(2) . . ?
C19 N1 C21 123.2(19) . . ?
C20 N1 C21 114.9(15) . . ?
O5 C19 N1 125(2) . . ?
O5 C19 H19 117.4 . . ?
N1 C19 H19 117.4 . . ?
N1 C20 H20A 109.5 . . ?
N1 C20 H20B 109.5 . . ?
H20A C20 H20B 109.5 . . ?
N1 C20 H20C 109.5 . . ?
H20A C20 H20C 109.5 . . ?
H20B C20 H20C 109.5 . . ?
N1 C21 H21A 109.5 . . ?
N1 C21 H21B 109.5 . . ?
H21A C21 H21B 109.5 . . ?
N1 C21 H21C 109.5 . . ?
H21A C21 H21C 109.5 . . ?
H21B C21 H21C 109.5 . . ?
C22 N2 C24 122(2) . . ?
C22 N2 C23 120(2) . . ?
C24 N2 C23 118.0(17) . . ?
O6 C22 N2 123(2) . . ?
O6 C22 H22 118.4 . . ?
N2 C22 H22 118.4 . . ?
N2 C23 H23A 109.5 . . ?
N2 C23 H23B 109.5 . . ?
H23A C23 H23B 109.5 . . ?
N2 C23 H23C 109.5 . . ?
H23A C23 H23C 109.5 . . ?
H23B C23 H23C 109.5 . . ?
N2 C24 H24A 109.5 . . ?
N2 C24 H24B 109.5 . . ?
H24A C24 H24B 109.5 . . ?
N2 C24 H24C 109.5 . . ?
H24A C24 H24C 109.5 . . ?
H24B C24 H24C 109.5 . . ?
C1 O1 Fe1 118.9(17) . . ?
C2 O2 Fe1 115.6(19) . . ?
C10 O3 Fe1 117.8(18) . 2_655 ?
C11 O4 Fe1 114.8(17) . 2_655 ?
C19 O5 Fe1 120.0(15) . . ?
C22 O6 Fe1 127.7(15) . . ?
O4 Fe1 O2 95.5(7) 3_664 . ?
O4 Fe1 O1 169.1(4) 3_664 . ?
O2 Fe1 O1 76.8(7) . . ?
O4 Fe1 O6 100.4(7) 3_664 . ?
O2 Fe1 O6 163.9(7) . . ?
O1 Fe1 O6 87.8(8) . . ?
O4 Fe1 O3 76.2(7) 3_664 3_664 ?
O2 Fe1 O3 89.1(4) . 3_664 ?
O1 Fe1 O3 95.8(8) . 3_664 ?
O6 Fe1 O3 97.2(7) . 3_664 ?
O4 Fe1 O5 86.3(7) 3_664 . ?
O2 Fe1 O5 92.9(7) . . ?
O1 Fe1 O5 101.6(7) . . ?
O6 Fe1 O5 85.6(5) . . ?
O3 Fe1 O5 162.5(7) 3_664 . ?

loop_
_geom_bond_atom_site_label_1
_geom_bond_atom_site_label_2
_geom_bond_distance
_geom_bond_site_symmetry_2
_geom_bond_publ_flag
C1 O1 1.31(3) . ?
C1 C12 1.35(3) . ?
C1 C2 1.53(4) . ?
C2 O2 1.26(3) . ?
C2 C3 1.43(4) . ?
C3 C10 1.38(4) . ?
C3 C4 1.499(14) . ?
C4 C5 1.39 . ?
C4 C9 1.39 . ?
C5 C6 1.39 . ?
C5 H5 0.94 . ?
C6 C7 1.39 . ?
C6 H6 0.94 . ?
C7 C8 1.39 . ?
C7 H7 0.94 . ?
C8 C9 1.39 . ?
C8 H8 0.94 . ?
C9 H9 0.94 . ?
C10 O3 1.26(3) . ?
C10 C11 1.50(3) . ?
C11 O4 1.26(3) . ?
C11 C12 1.43(4) . ?
C12 C13 1.493(15) . ?
C13 C14 1.39 . ?
C13 C18 1.39 . ?
C14 C15 1.39 . ?
C14 H14 0.94 . ?
C15 C16 1.39 . ?
C15 H15 0.94 . ?
C16 C17 1.39 . ?
C16 H16 0.94 . ?
C17 C18 1.39 . ?
C17 H17 0.94 . ?
C18 H18 0.94 . ?
N1 C19 1.311(18) . ?
N1 C20 1.45(2) . ?
N1 C21 1.47(2) . ?
C19 O5 1.19(2) . ?
C19 H19 0.94 . ?
C20 H20A 0.97 . ?
C20 H20B 0.97 . ?
C20 H20C 0.97 . ?
C21 H21A 0.97 . ?
C21 H21B 0.97 . ?
C21 H21C 0.97 . ?
N2 C22 1.319(18) . ?
N2 C24 1.45(2) . ?
N2 C23 1.47(2) . ?
C22 O6 1.28(3) . ?
C22 H22 0.94 . ?
C23 H23A 0.97 . ?
C23 H23B 0.97 . ?
C23 H23C 0.97 . ?
C24 H24A 0.97 . ?
C24 H24B 0.97 . ?
C24 H24C 0.97 . ?
O1 Fe1 2.087(17) . ?
O2 Fe1 2.08(2) . ?
O3 Fe1 2.125(18) 2_655 ?
O4 Fe1 2.060(18) 2_655 ?
O5 Fe1 2.157(18) . ?
O6 Fe1 2.099(18) . ?
Fe1 O4 2.060(18) 3_664 ?
Fe1 O3 2.125(18) 3_664 ?
